data_2207798
loop_
_publ_author_name
'A. Suvitha'
'Babu Varghese'
'M. N. Sudheendra Rao'

_publ_section_title
;
 Bis(diisobutylammonium) tris(naphthalene-2,3-diolato)silicate
 acetonitrile trisolvate
;
_journal_coeditor_code HK6066
_journal_issue 1
_journal_name_full 'Acta Crystallographica Section E'
_journal_page_first o344
_journal_page_last o346
_journal_paper_doi 10.1107/S160053680504225X
_journal_volume 62
_journal_year 2006
_chemical_formula_iupac '2C8 H20 N+, C30 H18 O6 Si2-, 3C2 H3 N'
_chemical_formula_moiety '2C8 H20 N+, C30 H18 O6 Si2-, 3C2 H3 N'
_chemical_formula_sum 'C52 H67 N5 O6 Si'
_chemical_formula_weight 886.20
_chemical_name_systematic
;
 ?
;
_space_group_IT_number 2
_symmetry_cell_setting triclinic
_symmetry_space_group_name_Hall '-P 1'
_symmetry_space_group_name_H-M 'P -1'
_atom_sites_solution_hydrogens geom
_atom_sites_solution_primary direct
_atom_sites_solution_secondary difmap
_audit_creation_method SHELXL-97
_cell_angle_alpha 104.74(6)
_cell_angle_beta 94.24(4)
_cell_angle_gamma 99.59(5)
_cell_formula_units_Z 2
_cell_length_a 9.919(4)
_cell_length_b 12.701(9)
_cell_length_c 21.568(14)
_cell_measurement_reflns_used 25
_cell_measurement_temperature 296(2)
_cell_measurement_theta_max 25
_cell_measurement_theta_min 20
_cell_volume 2572(3)
_computing_cell_refinement CAD4-Express
_computing_data_collection 'CAD4-Express (Enraf--Nonius, 1989)'
_computing_data_reduction 'XCAD4 (Harms & Wocadlo, 1996)'
_computing_molecular_graphics 'ORTEP-3 for Windows (Farrugia, 1997)'
_computing_publication_material 'WinGX (Farrugia, 1999)'
_computing_structure_refinement 'SHELXL97 (Sheldrick, 1997)'
_computing_structure_solution 'SIR92 (Altomare <i>et al.</i>,  1993)'
_diffrn_ambient_temperature 293(2)
_diffrn_measured_fraction_theta_full 0.999
_diffrn_measured_fraction_theta_max 0.999
_diffrn_measurement_device_type 'Enraf--Nonius CAD-4 diffractometer'
_diffrn_measurement_method '\w--2\q scans'
_diffrn_radiation_monochromator graphite
_diffrn_radiation_source 'fine-focus sealed tube'
_diffrn_radiation_type CuK\a
_diffrn_radiation_wavelength 1.54180
_diffrn_reflns_av_R_equivalents 0.0639
_diffrn_reflns_av_sigmaI/netI 0.0362
_diffrn_reflns_limit_h_max 11
_diffrn_reflns_limit_h_min 0
_diffrn_reflns_limit_k_max 15
_diffrn_reflns_limit_k_min -15
_diffrn_reflns_limit_l_max 25
_diffrn_reflns_limit_l_min -25
_diffrn_reflns_number 9945
_diffrn_reflns_theta_full 68.04
_diffrn_reflns_theta_max 68.04
_diffrn_reflns_theta_min 2.13
_diffrn_standards_decay_% 0
_diffrn_standards_interval_time 60
_diffrn_standards_number 2
_exptl_absorpt_coefficient_mu 0.807
_exptl_absorpt_correction_T_max 0.851
_exptl_absorpt_correction_T_min 0.825
_exptl_absorpt_correction_type psi-scan
_exptl_absorpt_process_details
;
(North <i>et al.</i>,  1968)
;
_exptl_crystal_colour colorless
_exptl_crystal_density_diffrn 1.144
_exptl_crystal_density_method 'not measured'
_exptl_crystal_description block
_exptl_crystal_F_000 952
_exptl_crystal_size_max 0.3
_exptl_crystal_size_mid 0.2
_exptl_crystal_size_min 0.2
_refine_diff_density_max 0.383
_refine_diff_density_min -0.341
_refine_ls_extinction_coef 0.0012(3)
_refine_ls_extinction_expression Fc^*^=kFc[1+0.001xFc2^\l3^/sin(2\q)]^-1/4^
_refine_ls_extinction_method SHELXL97
_refine_ls_goodness_of_fit_ref 1.042
_refine_ls_hydrogen_treatment constr
_refine_ls_matrix_type full
_refine_ls_number_parameters 577
_refine_ls_number_reflns 9358
_refine_ls_number_restraints 11
_refine_ls_restrained_S_all 1.067
_refine_ls_R_factor_all 0.0980
_refine_ls_R_factor_gt 0.0585
_refine_ls_shift/su_max 0.000
_refine_ls_shift/su_mean 0.000
_refine_ls_structure_factor_coef Fsqd
_refine_ls_weighting_details 'calc w=1/[\s^2^(Fo^2^)+(0.125P)^2^+0.0791P] where P=(Fo^2^+2Fc^2^)/3'
_refine_ls_weighting_scheme calc
_refine_ls_wR_factor_gt 0.1768
_refine_ls_wR_factor_ref 0.2016
_reflns_number_gt 5541
_reflns_number_total 9358
_reflns_threshold_expression I>2\s(I)
_cod_data_source_file hk6066.cif
_cod_data_source_block I
_cod_original_sg_symbol_H-M P-1
_cod_database_code 2207798
_cod_database_fobs_code 2207798

loop_
_symmetry_equiv_pos_as_xyz
'x, y, z'
'-x, -y, -z'

loop_
_atom_site_label
_atom_site_fract_x
_atom_site_fract_y
_atom_site_fract_z
_atom_site_U_iso_or_equiv
_atom_site_adp_type
_atom_site_calc_flag
_atom_site_refinement_flags
_atom_site_occupancy
_atom_site_type_symbol
C1 0.8054(3) 0.1630(2) 0.28649(12) 0.0628(6) Uani d . 1 C
C2 0.8483(3) 0.0929(2) 0.31922(12) 0.0689(7) Uani d . 1 C
H2 0.8243 0.0952 0.3604 0.083 Uiso calc R 1 H
C3 0.9730(3) -0.0597(3) 0.32114(16) 0.0837(9) Uani d . 1 C
H3 0.9479 -0.0604 0.3617 0.100 Uiso calc R 1 H
C4 1.0523(4) -0.1332(3) 0.29185(19) 0.0967(10) Uani d . 1 C
H4 1.0800 -0.1830 0.3128 0.116 Uiso calc R 1 H
C5 1.0909(4) -0.1331(3) 0.23128(18) 0.0921(9) Uani d . 1 C
H5 1.1435 -0.1833 0.2116 0.111 Uiso calc R 1 H
C6 1.0519(3) -0.0601(2) 0.20072(15) 0.0800(8) Uani d . 1 C
H6 1.0801 -0.0601 0.1606 0.096 Uiso calc R 1 H
C7 0.9242(3) 0.0899(2) 0.19554(12) 0.0657(7) Uani d . 1 C
H7 0.9492 0.0903 0.1549 0.079 Uiso calc R 1 H
C8 0.8442(3) 0.1601(2) 0.22376(11) 0.0594(6) Uani d . 1 C
C9 0.9296(3) 0.0166(2) 0.29009(13) 0.0687(7) Uani d . 1 C
C10 0.9702(3) 0.0154(2) 0.22791(13) 0.0683(7) Uani d . 1 C
C11 0.4721(3) 0.2340(2) 0.16944(12) 0.0612(6) Uani d . 1 C
C12 0.3547(3) 0.1695(2) 0.13500(13) 0.0668(7) Uani d . 1 C
H12 0.3091 0.1112 0.1489 0.080 Uiso calc R 1 H
C13 0.1839(3) 0.1224(3) 0.03787(16) 0.0858(9) Uani d . 1 C
H13 0.1371 0.0625 0.0501 0.103 Uiso calc R 1 H
C14 0.1374(4) 0.1426(4) -0.01885(17) 0.1041(11) Uani d . 1 C
H14 0.0620 0.0946 -0.0453 0.125 Uiso calc R 1 H
C15 0.2007(4) 0.2327(4) -0.03677(16) 0.0982(10) Uani d . 1 C
H15 0.1661 0.2470 -0.0744 0.118 Uiso calc R 1 H
C16 0.3139(4) 0.3014(3) 0.00031(15) 0.0897(9) Uani d . 1 C
H16 0.3556 0.3622 -0.0126 0.108 Uiso calc R 1 H
C17 0.4918(3) 0.3504(2) 0.09637(13) 0.0684(7) Uani d . 1 C
H17 0.5357 0.4120 0.0849 0.082 Uiso calc R 1 H
C18 0.5442(3) 0.3251(2) 0.14956(12) 0.0625(6) Uani d . 1 C
C19 0.3014(3) 0.1906(2) 0.07778(13) 0.0681(7) Uani d . 1 C
C20 0.3704(3) 0.2831(2) 0.05836(13) 0.0705(7) Uani d . 1 C
C21 0.8392(3) 0.5035(2) 0.32517(11) 0.0589(6) Uani d . 1 C
C22 0.9413(3) 0.5899(2) 0.35695(12) 0.0651(6) Uani d . 1 C
H22 1.0317 0.5904 0.3480 0.078 Uiso calc R 1 H
C23 1.0107(4) 0.7704(2) 0.44046(14) 0.0783(8) Uani d . 1 C
H23 1.1023 0.7716 0.4334 0.094 Uiso calc R 1 H
C24 0.9776(5) 0.8553(3) 0.48534(15) 0.0959(11) Uani d . 1 C
H24 1.0467 0.9127 0.5099 0.115 Uiso calc R 1 H
C25 0.8403(5) 0.8567(3) 0.49478(16) 0.0995(11) Uani d . 1 C
H25 0.8177 0.9163 0.5245 0.119 Uiso calc R 1 H
C26 0.7392(4) 0.7707(2) 0.46056(15) 0.0874(9) Uani d . 1 C
H26 0.6480 0.7733 0.4671 0.105 Uiso calc R 1 H
C27 0.6661(3) 0.5865(2) 0.38322(13) 0.0697(7) Uani d . 1 C
H27 0.5749 0.5853 0.3909 0.084 Uiso calc R 1 H
C28 0.6998(3) 0.4987(2) 0.34027(12) 0.0617(6) Uani d . 1 C
C29 0.9081(3) 0.6800(2) 0.40434(12) 0.0674(7) Uani d . 1 C
C30 0.7683(3) 0.6791(2) 0.41613(13) 0.0677(7) Uani d . 1 C
C31 0.3890(4) 0.3765(3) 0.41668(18) 0.1048(11) Uani d . 1 C
H31A 0.3801 0.4522 0.4217 0.126 Uiso calc R 1 H
H31B 0.4830 0.3698 0.4124 0.126 Uiso calc R 1 H
H31C 0.3619 0.3539 0.4539 0.126 Uiso calc R 1 H
C32 0.1497(4) 0.3198(4) 0.3640(3) 0.1324(15) Uani d . 1 C
H32A 0.1474 0.3973 0.3722 0.159 Uiso calc R 1 H
H32B 0.1190 0.2937 0.3996 0.159 Uiso calc R 1 H
H32C 0.0902 0.2793 0.3252 0.159 Uiso calc R 1 H
C33 0.2963(3) 0.3023(3) 0.35623(19) 0.0936(10) Uani d . 1 C
H33 0.3245 0.3281 0.3192 0.112 Uiso calc R 1 H
C34 0.3035(3) 0.1843(3) 0.34267(18) 0.0976(10) Uani d . 1 C
H34A 0.2373 0.1430 0.3056 0.117 Uiso calc R 1 H
H34B 0.2776 0.1578 0.3793 0.117 Uiso calc R 1 H
C35 0.4505(4) 0.0413(3) 0.30931(17) 0.1038(11) Uani d D 1 C
H35A 0.3807 0.0042 0.2729 0.125 Uiso calc R 1 H
H35B 0.5396 0.0358 0.2943 0.125 Uiso calc R 1 H
C36 0.4338(6) -0.0192(3) 0.35929(18) 0.1379(17) Uani d D 1 C
H36 0.3368 -0.0240 0.3665 0.165 Uiso calc R 1 H
C37 0.5111(8) 0.0285(4) 0.4233(2) 0.268(5) Uani d D 1 C
H37A 0.4482 0.0401 0.4550 0.322 Uiso calc R 1 H
H37B 0.5682 0.0982 0.4246 0.322 Uiso calc R 1 H
H37C 0.5679 -0.0213 0.4323 0.322 Uiso calc R 1 H
C38 0.4498(8) -0.1396(4) 0.3316(3) 0.196(3) Uani d D 1 C
H38A 0.3998 -0.1686 0.2892 0.235 Uiso calc R 1 H
H38B 0.4141 -0.1835 0.3592 0.235 Uiso calc R 1 H
H38C 0.5456 -0.1421 0.3293 0.235 Uiso calc R 1 H
C39 0.3223(5) 0.5188(5) 0.2555(3) 0.187(3) Uani d D 1 C
H39A 0.2997 0.4688 0.2815 0.224 Uiso calc R 1 H
H39B 0.3479 0.5934 0.2827 0.224 Uiso calc R 1 H
H39C 0.3978 0.4996 0.2324 0.224 Uiso calc R 1 H
C40 0.2274(7) 0.5790(5) 0.1642(3) 0.236(4) Uani d D 1 C
H40A 0.2844 0.6484 0.1880 0.283 Uiso calc R 1 H
H40B 0.1432 0.5923 0.1454 0.283 Uiso calc R 1 H
H40C 0.2751 0.5421 0.1305 0.283 Uiso calc R 1 H
C41 0.1965(4) 0.5101(4) 0.2071(2) 0.155(2) Uani d D 1 C
H41 0.1427 0.5550 0.2356 0.186 Uiso calc R 1 H
C42 0.1059(3) 0.4009(2) 0.19309(15) 0.0823(8) Uani d D 1 C
H42A 0.0856 0.3862 0.2337 0.099 Uiso calc R 1 H
H42B 0.1553 0.3451 0.1716 0.099 Uiso calc R 1 H
C43 -0.0263(4) 0.3527(4) 0.08123(17) 0.1178(14) Uani d . 1 C
H43A 0.0184 0.2890 0.0709 0.141 Uiso calc R 1 H
H43B 0.0284 0.4122 0.0681 0.141 Uiso calc R 1 H
C44 -0.1667(4) 0.3227(3) 0.04373(17) 0.1027(11) Uani d D 1 C
H44 -0.2276 0.3636 0.0700 0.123 Uiso calc R 1 H
C45 -0.1618(7) 0.3582(7) -0.0169(3) 0.264(5) Uani d D 1 C
H45A -0.2526 0.3406 -0.0401 0.316 Uiso calc R 1 H
H45B -0.1013 0.3202 -0.0432 0.316 Uiso calc R 1 H
H45C -0.1281 0.4368 -0.0065 0.316 Uiso calc R 1 H
C46 -0.2243(5) 0.2018(3) 0.0305(2) 0.1448(17) Uani d D 1 C
H46A -0.2302 0.1827 0.0707 0.174 Uiso calc R 1 H
H46B -0.1652 0.1598 0.0056 0.174 Uiso calc R 1 H
H46C -0.3145 0.1851 0.0068 0.174 Uiso calc R 1 H
C47 0.7863(5) 0.6371(4) 0.1867(3) 0.1155(14) Uani d . 1 C
C48 0.6994(5) 0.6890(5) 0.2287(3) 0.1473(18) Uani d . 1 C
H48A 0.7349 0.7674 0.2431 0.177 Uiso calc R 1 H
H48B 0.6961 0.6592 0.2654 0.177 Uiso calc R 1 H
H48C 0.6084 0.6757 0.2063 0.177 Uiso calc R 1 H
C49 0.5093(6) 0.8984(5) 0.1306(3) 0.1432(18) Uani d . 1 C
C50 0.5772(5) 0.9700(4) 0.0949(2) 0.1330(16) Uani d . 1 C
H50A 0.6661 1.0072 0.1178 0.160 Uiso calc R 1 H
H50B 0.5225 1.0239 0.0906 0.160 Uiso calc R 1 H
H50C 0.5881 0.9262 0.0529 0.160 Uiso calc R 1 H
C51 0.8357(5) 0.3892(4) 0.4652(2) 0.1232(14) Uani d . 1 C
H51A 0.8338 0.3480 0.4210 0.148 Uiso calc R 1 H
H51B 0.9219 0.3908 0.4890 0.148 Uiso calc R 1 H
H51C 0.8253 0.4637 0.4668 0.148 Uiso calc R 1 H
C52 0.7306(5) 0.3399(5) 0.4915(4) 0.164(2) Uani d D 1 C
N1 0.4409(3) 0.1621(2) 0.32975(12) 0.0822(7) Uani d . 1 N
H1A 0.5003 0.1955 0.3657 0.099 Uiso calc R 1 H
H1B 0.4681 0.1934 0.2986 0.099 Uiso calc R 1 H
N2 -0.0293(3) 0.3881(2) 0.15151(11) 0.0797(7) Uani d . 1 N
H2A -0.0927 0.3383 0.1622 0.096 Uiso calc R 1 H
H2B -0.0576 0.4534 0.1613 0.096 Uiso calc R 1 H
N3 0.8563(5) 0.5983(3) 0.1551(3) 0.1588(18) Uani d . 1 N
N4 0.4532(9) 0.8429(6) 0.1545(3) 0.266(4) Uani d . 1 N
N5 0.6669(10) 0.3220(9) 0.5305(4) 0.154(3) Uiso d PD 0.50 N
N5' 0.6389(8) 0.2688(5) 0.4797(5) 0.147(3) Uiso d PD 0.50 N
O1 0.72875(19) 0.23935(16) 0.30787(8) 0.0692(5) Uani d . 1 O
O2 0.79154(18) 0.23216(14) 0.19767(8) 0.0643(5) Uani d . 1 O
O3 0.53767(18) 0.22095(14) 0.22324(8) 0.0680(5) Uani d . 1 O
O4 0.66042(18) 0.37849(14) 0.18853(8) 0.0668(5) Uani d . 1 O
O5 0.85415(17) 0.41426(14) 0.27892(8) 0.0662(5) Uani d . 1 O
O6 0.61645(18) 0.40354(15) 0.30773(9) 0.0707(5) Uani d . 1 O
Si1 0.69815(8) 0.31669(6) 0.25142(3) 0.0641(2) Uani d . 1 Si

loop_
_atom_site_aniso_label
_atom_site_aniso_U_11
_atom_site_aniso_U_22
_atom_site_aniso_U_33
_atom_site_aniso_U_12
_atom_site_aniso_U_13
_atom_site_aniso_U_23
C1 0.0670(15) 0.0629(15) 0.0546(14) -0.0019(13) 0.0061(12) 0.0184(12)
C2 0.0715(16) 0.0777(18) 0.0577(14) 0.0023(14) 0.0042(13) 0.0275(13)
C3 0.089(2) 0.083(2) 0.0823(19) 0.0067(17) -0.0017(17) 0.0382(17)
C4 0.107(3) 0.079(2) 0.109(3) 0.017(2) -0.006(2) 0.0420(19)
C5 0.098(2) 0.074(2) 0.106(3) 0.0226(18) 0.005(2) 0.0249(18)
C6 0.090(2) 0.0676(17) 0.0776(18) 0.0108(16) 0.0037(16) 0.0154(15)
C7 0.0814(17) 0.0577(15) 0.0544(14) 0.0024(13) 0.0058(13) 0.0165(12)
C8 0.0688(15) 0.0540(13) 0.0527(13) -0.0006(12) 0.0068(12) 0.0179(11)
C9 0.0708(17) 0.0656(16) 0.0675(16) -0.0017(13) -0.0024(13) 0.0264(13)
C10 0.0730(17) 0.0586(15) 0.0655(15) -0.0009(13) -0.0010(13) 0.0142(12)
C11 0.0718(16) 0.0528(13) 0.0579(14) 0.0064(12) 0.0104(12) 0.0157(11)
C12 0.0679(16) 0.0588(15) 0.0717(16) 0.0036(12) 0.0133(13) 0.0182(13)
C13 0.082(2) 0.080(2) 0.081(2) 0.0085(16) 0.0097(16) 0.0017(16)
C14 0.094(2) 0.126(3) 0.074(2) 0.016(2) -0.0053(18) 0.002(2)
C15 0.090(2) 0.134(3) 0.073(2) 0.029(2) 0.0043(18) 0.029(2)
C16 0.095(2) 0.109(3) 0.0770(19) 0.033(2) 0.0123(18) 0.0378(18)
C17 0.0730(17) 0.0628(15) 0.0768(17) 0.0137(13) 0.0180(14) 0.0293(13)
C18 0.0678(16) 0.0553(14) 0.0649(15) 0.0067(12) 0.0131(12) 0.0191(12)
C19 0.0684(16) 0.0647(16) 0.0670(16) 0.0111(13) 0.0111(13) 0.0108(13)
C20 0.0737(17) 0.0766(18) 0.0639(15) 0.0203(14) 0.0112(13) 0.0192(13)
C21 0.0657(15) 0.0580(14) 0.0551(13) 0.0105(12) 0.0073(11) 0.0199(11)
C22 0.0662(15) 0.0657(15) 0.0654(15) 0.0085(13) 0.0049(12) 0.0248(13)
C23 0.101(2) 0.0646(17) 0.0688(17) 0.0026(16) -0.0004(16) 0.0293(14)
C24 0.143(3) 0.0618(18) 0.0716(19) -0.008(2) 0.005(2) 0.0177(15)
C25 0.156(4) 0.0582(18) 0.086(2) 0.012(2) 0.044(2) 0.0203(16)
C26 0.117(3) 0.0658(18) 0.090(2) 0.0202(18) 0.0402(19) 0.0298(16)
C27 0.0730(17) 0.0739(17) 0.0725(16) 0.0187(14) 0.0213(14) 0.0319(14)
C28 0.0633(15) 0.0647(15) 0.0613(14) 0.0097(12) 0.0108(12) 0.0252(12)
C29 0.0881(19) 0.0568(15) 0.0600(15) 0.0095(14) 0.0033(13) 0.0254(12)
C30 0.0899(19) 0.0557(15) 0.0643(15) 0.0133(14) 0.0202(14) 0.0256(12)
C31 0.095(2) 0.099(2) 0.116(3) 0.001(2) 0.013(2) 0.032(2)
C32 0.083(3) 0.132(3) 0.194(5) 0.020(2) 0.019(3) 0.066(3)
C33 0.077(2) 0.088(2) 0.124(3) 0.0072(17) -0.0046(19) 0.054(2)
C34 0.074(2) 0.110(3) 0.101(2) -0.0006(19) 0.0106(18) 0.027(2)
C35 0.117(3) 0.091(2) 0.098(2) 0.001(2) 0.018(2) 0.026(2)
C36 0.203(5) 0.107(3) 0.115(3) 0.051(3) 0.011(3) 0.037(3)
C37 0.452(15) 0.298(9) 0.112(4) 0.244(10) 0.023(6) 0.053(5)
C38 0.296(9) 0.122(4) 0.196(6) 0.073(5) 0.032(6) 0.067(4)
C39 0.116(4) 0.177(5) 0.276(7) -0.026(3) -0.064(4) 0.136(5)
C40 0.243(7) 0.175(5) 0.270(7) -0.094(5) -0.107(6) 0.149(5)
C41 0.101(3) 0.170(4) 0.217(5) -0.019(3) -0.026(3) 0.134(4)
C42 0.089(2) 0.081(2) 0.086(2) 0.0180(16) 0.0172(17) 0.0353(16)
C43 0.102(3) 0.152(4) 0.081(2) 0.010(3) 0.015(2) 0.008(2)
C44 0.096(2) 0.107(3) 0.103(2) 0.008(2) 0.012(2) 0.032(2)
C45 0.180(6) 0.359(11) 0.302(9) -0.046(7) -0.047(6) 0.262(9)
C46 0.137(4) 0.122(3) 0.158(4) -0.013(3) -0.022(3) 0.043(3)
C47 0.119(3) 0.084(3) 0.155(4) 0.013(2) 0.037(3) 0.052(3)
C48 0.121(4) 0.170(5) 0.173(5) 0.038(4) 0.031(3) 0.074(4)
C49 0.156(5) 0.137(4) 0.113(4) -0.002(4) 0.016(3) 0.012(3)
C50 0.110(3) 0.109(3) 0.159(4) 0.013(3) 0.031(3) 0.000(3)
C51 0.131(4) 0.129(3) 0.110(3) 0.018(3) -0.020(3) 0.047(3)
C52 0.081(3) 0.165(5) 0.286(7) 0.021(3) 0.014(4) 0.140(5)
N1 0.0766(16) 0.0818(16) 0.0892(17) 0.0027(13) 0.0232(13) 0.0293(13)
N2 0.0870(17) 0.0715(15) 0.0846(16) 0.0058(12) 0.0272(13) 0.0298(12)
N3 0.169(4) 0.094(3) 0.235(5) 0.033(3) 0.081(4) 0.062(3)
N4 0.329(10) 0.265(8) 0.183(6) -0.063(7) 0.041(6) 0.098(5)
O1 0.0757(11) 0.0786(12) 0.0564(10) 0.0101(10) 0.0136(9) 0.0254(9)
O2 0.0821(12) 0.0587(10) 0.0552(9) 0.0092(9) 0.0136(8) 0.0227(8)
O3 0.0737(11) 0.0639(10) 0.0652(10) -0.0053(9) 0.0072(9) 0.0280(8)
O4 0.0689(11) 0.0599(10) 0.0701(11) -0.0051(8) 0.0039(9) 0.0273(8)
O5 0.0625(10) 0.0639(10) 0.0673(10) 0.0068(8) 0.0116(8) 0.0115(8)
O6 0.0611(10) 0.0733(12) 0.0740(11) 0.0027(9) 0.0131(9) 0.0187(9)
Si1 0.0678(4) 0.0633(4) 0.0602(4) 0.0011(3) 0.0116(3) 0.0212(3)

loop_
_atom_type_symbol
_atom_type_description
_atom_type_scat_dispersion_real
_atom_type_scat_dispersion_imag
_atom_type_scat_source
C C 0.0181 0.0091 'International Tables Vol C Tables 4.2.6.8 and 6.1.1.4'
H H 0.0000 0.0000 'International Tables Vol C Tables 4.2.6.8 and 6.1.1.4'
N N 0.0311 0.0180 'International Tables Vol C Tables 4.2.6.8 and 6.1.1.4'
O O 0.0492 0.0322 'International Tables Vol C Tables 4.2.6.8 and 6.1.1.4'
Si Si 0.2541 0.3302 'International Tables Vol C Tables 4.2.6.8 and 6.1.1.4'

loop_
_geom_angle_atom_site_label_1
_geom_angle_atom_site_label_2
_geom_angle_atom_site_label_3
_geom_angle
O1 C1 C2 126.3(2)
O1 C1 C8 113.7(2)
C2 C1 C8 119.9(3)
C1 C2 C9 119.7(2)
C1 C2 H2 120.2
C9 C2 H2 120.2
C4 C3 C9 120.7(3)
C4 C3 H3 119.6
C9 C3 H3 119.6
C3 C4 C5 120.4(3)
C3 C4 H4 119.8
C5 C4 H4 119.8
C6 C5 C4 120.1(3)
C6 C5 H5 119.9
C4 C5 H5 119.9
C5 C6 C10 121.9(3)
C5 C6 H6 119.1
C10 C6 H6 119.1
C8 C7 C10 120.1(2)
C8 C7 H7 119.9
C10 C7 H7 119.9
O2 C8 C7 125.8(2)
O2 C8 C1 112.6(2)
C7 C8 C1 121.5(2)
C3 C9 C2 121.8(3)
C3 C9 C10 118.1(3)
C2 C9 C10 120.1(3)
C6 C10 C7 122.7(3)
C6 C10 C9 118.8(3)
C7 C10 C9 118.6(3)
O3 C11 C12 126.4(2)
O3 C11 C18 112.2(2)
C12 C11 C18 121.4(2)
C11 C12 C19 119.9(2)
C11 C12 H12 120.0
C19 C12 H12 120.0
C14 C13 C19 121.2(3)
C14 C13 H13 119.4
C19 C13 H13 119.4
C15 C14 C13 120.8(3)
C15 C14 H14 119.6
C13 C14 H14 119.6
C16 C15 C14 120.2(3)
C16 C15 H15 119.9
C14 C15 H15 119.9
C15 C16 C20 121.9(3)
C15 C16 H16 119.1
C20 C16 H16 119.1
C18 C17 C20 120.2(2)
C18 C17 H17 119.9
C20 C17 H17 119.9
O4 C18 C17 126.7(2)
O4 C18 C11 113.4(2)
C17 C18 C11 119.9(3)
C13 C19 C12 122.5(3)
C13 C19 C20 118.3(3)
C12 C19 C20 119.2(3)
C17 C20 C16 123.1(3)
C17 C20 C19 119.3(2)
C16 C20 C19 117.6(3)
O5 C21 C22 125.9(2)
O5 C21 C28 112.7(2)
C22 C21 C28 121.3(3)
C21 C22 C29 119.1(3)
C21 C22 H22 120.4
C29 C22 H22 120.4
C24 C23 C29 121.0(3)
C24 C23 H23 119.5
C29 C23 H23 119.5
C23 C24 C25 120.2(3)
C23 C24 H24 119.9
C25 C24 H24 119.9
C26 C25 C24 120.1(3)
C26 C25 H25 120.0
C24 C25 H25 120.0
C25 C26 C30 122.0(3)
C25 C26 H26 119.0
C30 C26 H26 119.0
C28 C27 C30 120.5(3)
C28 C27 H27 119.7
C30 C27 H27 119.7
O6 C28 C27 127.6(2)
O6 C28 C21 112.6(2)
C27 C28 C21 119.8(3)
C23 C29 C30 118.8(3)
C23 C29 C22 121.6(3)
C30 C29 C22 119.6(3)
C26 C30 C27 122.7(3)
C26 C30 C29 117.9(3)
C27 C30 C29 119.4(3)
C33 C31 H31A 109.5
C33 C31 H31B 109.5
H31A C31 H31B 109.5
C33 C31 H31C 109.5
H31A C31 H31C 109.5
H31B C31 H31C 109.5
C33 C32 H32A 109.5
C33 C32 H32B 109.5
H32A C32 H32B 109.5
C33 C32 H32C 109.5
H32A C32 H32C 109.5
H32B C32 H32C 109.5
C34 C33 C32 111.1(3)
C34 C33 C31 114.4(3)
C32 C33 C31 107.5(4)
C34 C33 H33 107.9
C32 C33 H33 107.9
C31 C33 H33 107.9
C33 C34 N1 113.2(3)
C33 C34 H34A 108.9
N1 C34 H34A 108.9
C33 C34 H34B 108.9
N1 C34 H34B 108.9
H34A C34 H34B 107.8
C36 C35 N1 116.1(3)
C36 C35 H35A 108.3
N1 C35 H35A 108.3
C36 C35 H35B 108.3
N1 C35 H35B 108.3
H35A C35 H35B 107.4
C37 C36 C35 119.8(4)
C37 C36 C38 111.0(4)
C35 C36 C38 109.8(4)
C37 C36 H36 105.0
C35 C36 H36 105.0
C38 C36 H36 105.0
C36 C37 H37A 109.5
C36 C37 H37B 109.5
H37A C37 H37B 109.5
C36 C37 H37C 109.5
H37A C37 H37C 109.5
H37B C37 H37C 109.5
C36 C38 H38A 109.5
C36 C38 H38B 109.5
H38A C38 H38B 109.5
C36 C38 H38C 109.5
H38A C38 H38C 109.5
H38B C38 H38C 109.5
C41 C39 H39A 109.5
C41 C39 H39B 109.5
H39A C39 H39B 109.5
C41 C39 H39C 109.5
H39A C39 H39C 109.5
H39B C39 H39C 109.5
C41 C40 H40A 109.5
C41 C40 H40B 109.5
H40A C40 H40B 109.5
C41 C40 H40C 109.5
H40A C40 H40C 109.5
H40B C40 H40C 109.5
C40 C41 C42 128.7(4)
C40 C41 C39 111.7(4)
C42 C41 C39 111.1(3)
C40 C41 H41 99.7
C42 C41 H41 99.7
C39 C41 H41 99.7
C41 C42 N2 115.3(3)
C41 C42 H42A 108.5
N2 C42 H42A 108.5
C41 C42 H42B 108.5
N2 C42 H42B 108.5
H42A C42 H42B 107.5
N2 C43 C44 113.0(3)
N2 C43 H43A 109.0
C44 C43 H43A 109.0
N2 C43 H43B 109.0
C44 C43 H43B 109.0
H43A C43 H43B 107.8
C45 C44 C46 111.8(4)
C45 C44 C43 109.9(4)
C46 C44 C43 111.3(4)
C45 C44 H44 107.9
C46 C44 H44 107.9
C43 C44 H44 107.9
C44 C45 H45A 109.5
C44 C45 H45B 109.5
H45A C45 H45B 109.5
C44 C45 H45C 109.5
H45A C45 H45C 109.5
H45B C45 H45C 109.5
C44 C46 H46A 109.5
C44 C46 H46B 109.5
H46A C46 H46B 109.5
C44 C46 H46C 109.5
H46A C46 H46C 109.5
H46B C46 H46C 109.5
N3 C47 C48 178.3(6)
C47 C48 H48A 109.5
C47 C48 H48B 109.5
H48A C48 H48B 109.5
C47 C48 H48C 109.5
H48A C48 H48C 109.5
H48B C48 H48C 109.5
N4 C49 C50 176.2(8)
C49 C50 H50A 109.5
C49 C50 H50B 109.5
H50A C50 H50B 109.5
C49 C50 H50C 109.5
H50A C50 H50C 109.5
H50B C50 H50C 109.5
C52 C51 H51A 109.5
C52 C51 H51B 109.5
H51A C51 H51B 109.5
C52 C51 H51C 109.5
H51A C51 H51C 109.5
H51B C51 H51C 109.5
N5' C52 N5 59.1(6)
N5' C52 C51 142.6(10)
N5 C52 C51 158.1(10)
C34 N1 C35 115.3(3)
C34 N1 H1A 108.5
C35 N1 H1A 108.5
C34 N1 H1B 108.5
C35 N1 H1B 108.5
H1A N1 H1B 107.5
C43 N2 C42 116.0(3)
C43 N2 H2A 108.3
C42 N2 H2A 108.3
C43 N2 H2B 108.3
C42 N2 H2B 108.3
H2A N2 H2B 107.4
N5' N5 C52 60.4(3)
N5 N5' C52 60.5(3)
C1 O1 Si1 112.62(15)
C8 O2 Si1 112.95(15)
C11 O3 Si1 113.17(15)
C18 O4 Si1 113.27(15)
C21 O5 Si1 112.59(16)
C28 O6 Si1 113.09(16)
O6 Si1 O5 88.83(10)
O6 Si1 O4 93.89(10)
O5 Si1 O4 91.01(10)
O6 Si1 O1 90.58(10)
O5 Si1 O1 94.05(10)
O4 Si1 O1 173.32(9)
O6 Si1 O2 176.24(9)
O5 Si1 O2 87.83(10)
O4 Si1 O2 87.90(10)
O1 Si1 O2 87.93(10)
O6 Si1 O3 90.15(10)
O5 Si1 O3 178.36(9)
O4 Si1 O3 87.79(9)
O1 Si1 O3 87.24(10)
O2 Si1 O3 93.22(10)

loop_
_geom_bond_atom_site_label_1
_geom_bond_atom_site_label_2
_geom_bond_distance
C1 O1 1.341(3)
C1 C2 1.370(4)
C1 C8 1.427(3)
C2 C9 1.417(4)
C2 H2 0.9300
C3 C4 1.380(5)
C3 C9 1.415(4)
C3 H3 0.9300
C4 C5 1.388(5)
C4 H4 0.9300
C5 C6 1.355(4)
C5 H5 0.9300
C6 C10 1.401(4)
C6 H6 0.9300
C7 C8 1.351(4)
C7 C10 1.422(4)
C7 H7 0.9300
C8 O2 1.343(3)
C9 C10 1.426(4)
C11 O3 1.349(3)
C11 C12 1.350(4)
C11 C18 1.434(3)
C12 C19 1.412(4)
C12 H12 0.9300
C13 C14 1.376(5)
C13 C19 1.409(4)
C13 H13 0.9300
C14 C15 1.369(5)
C14 H14 0.9300
C15 C16 1.359(5)
C15 H15 0.9300
C16 C20 1.423(4)
C16 H16 0.9300
C17 C18 1.358(4)
C17 C20 1.417(4)
C17 H17 0.9300
C18 O4 1.342(3)
C19 C20 1.431(4)
C21 O5 1.343(3)
C21 C22 1.358(4)
C21 C28 1.439(4)
C22 C29 1.429(4)
C22 H22 0.9300
C23 C24 1.357(5)
C23 C29 1.414(4)
C23 H23 0.9300
C24 C25 1.394(5)
C24 H24 0.9300
C25 C26 1.363(5)
C25 H25 0.9300
C26 C30 1.393(4)
C26 H26 0.9300
C27 C28 1.363(4)
C27 C30 1.410(4)
C27 H27 0.9300
C28 O6 1.337(3)
C29 C30 1.426(4)
C31 C33 1.530(5)
C31 H31A 0.9600
C31 H31B 0.9600
C31 H31C 0.9600
C32 C33 1.522(5)
C32 H32A 0.9600
C32 H32B 0.9600
C32 H32C 0.9600
C33 C34 1.467(5)
C33 H33 0.9800
C34 N1 1.469(4)
C34 H34A 0.9700
C34 H34B 0.9700
C35 C36 1.478(3)
C35 N1 1.506(4)
C35 H35A 0.9700
C35 H35B 0.9700
C36 C37 1.457(4)
C36 C38 1.533(4)
C36 H36 0.9800
C37 H37A 0.9600
C37 H37B 0.9600
C37 H37C 0.9600
C38 H38A 0.9600
C38 H38B 0.9600
C38 H38C 0.9600
C39 C41 1.536(4)
C39 H39A 0.9600
C39 H39B 0.9600
C39 H39C 0.9600
C40 C41 1.442(4)
C40 H40A 0.9600
C40 H40B 0.9600
C40 H40C 0.9600
C41 C42 1.468(3)
C41 H41 0.9800
C42 N2 1.517(4)
C42 H42A 0.9700
C42 H42B 0.9700
C43 N2 1.471(4)
C43 C44 1.497(5)
C43 H43A 0.9700
C43 H43B 0.9700
C44 C45 1.490(4)
C44 C46 1.492(3)
C44 H44 0.9800
C45 H45A 0.9600
C45 H45B 0.9600
C45 H45C 0.9600
C46 H46A 0.9600
C46 H46B 0.9600
C46 H46C 0.9600
C47 N3 1.096(5)
C47 C48 1.414(6)
C48 H48A 0.9600
C48 H48B 0.9600
C48 H48C 0.9600
C49 N4 1.082(7)
C49 C50 1.448(7)
C50 H50A 0.9600
C50 H50B 0.9600
C50 H50C 0.9600
C51 C52 1.361(6)
C51 H51A 0.9600
C51 H51B 0.9600
C51 H51C 0.9600
C52 N5' 1.1327(13)
C52 N5 1.1344(12)
N1 H1A 0.9000
N1 H1B 0.9000
N2 H2A 0.9000
N2 H2B 0.9000
N5 N5' 1.119(10)
O1 Si1 1.787(2)
O2 Si1 1.792(2)
O3 Si1 1.794(2)
O4 Si1 1.778(2)
O5 Si1 1.770(2)
O6 Si1 1.763(2)

loop_
_geom_hbond_atom_site_label_D
_geom_hbond_atom_site_label_H
_geom_hbond_atom_site_label_A
_geom_hbond_site_symmetry_A
_geom_hbond_distance_DH
_geom_hbond_distance_HA
_geom_hbond_distance_DA
_geom_hbond_angle_DHA
N1 H1B O3 . 0.90 1.90 2.778(3) 164.4
N2 H2A O2 1_455 0.90 1.97 2.857(3) 170.5
N2 H2B N3 1_455 0.90 2.18 3.056(5) 163.4

loop_
_geom_torsion_atom_site_label_1
_geom_torsion_atom_site_label_2
_geom_torsion_atom_site_label_3
_geom_torsion_atom_site_label_4
_geom_torsion
O1 C1 C2 C9 -179.8(2)
C8 C1 C2 C9 -0.9(4)
C9 C3 C4 C5 0.1(5)
C3 C4 C5 C6 0.6(5)
C4 C5 C6 C10 -1.3(5)
C10 C7 C8 O2 -178.3(2)
C10 C7 C8 C1 0.9(4)
O1 C1 C8 O2 -2.3(3)
C2 C1 C8 O2 178.7(2)
O1 C1 C8 C7 178.4(2)
C2 C1 C8 C7 -0.6(4)
C4 C3 C9 C2 -179.9(3)
C4 C3 C9 C10 0.0(4)
C1 C2 C9 C3 -178.1(3)
C1 C2 C9 C10 2.0(4)
C5 C6 C10 C7 -177.7(3)
C5 C6 C10 C9 1.3(4)
C8 C7 C10 C6 179.2(2)
C8 C7 C10 C9 0.2(4)
C3 C9 C10 C6 -0.6(4)
C2 C9 C10 C6 179.3(2)
C3 C9 C10 C7 178.4(2)
C2 C9 C10 C7 -1.7(4)
O3 C11 C12 C19 -177.1(2)
C18 C11 C12 C19 0.6(4)
C19 C13 C14 C15 -2.8(5)
C13 C14 C15 C16 2.3(6)
C14 C15 C16 C20 -0.1(5)
C20 C17 C18 O4 177.3(2)
C20 C17 C18 C11 -3.6(4)
O3 C11 C18 O4 -0.4(3)
C12 C11 C18 O4 -178.5(2)
O3 C11 C18 C17 -179.6(2)
C12 C11 C18 C17 2.4(4)
C14 C13 C19 C12 -177.5(3)
C14 C13 C19 C20 0.9(4)
C11 C12 C19 C13 176.2(3)
C11 C12 C19 C20 -2.2(4)
C18 C17 C20 C16 -176.7(3)
C18 C17 C20 C19 2.0(4)
C15 C16 C20 C17 177.1(3)
C15 C16 C20 C19 -1.7(5)
C13 C19 C20 C17 -177.6(3)
C12 C19 C20 C17 1.0(4)
C13 C19 C20 C16 1.2(4)
C12 C19 C20 C16 179.8(3)
O5 C21 C22 C29 178.9(2)
C28 C21 C22 C29 -2.8(4)
C29 C23 C24 C25 -2.5(4)
C23 C24 C25 C26 2.3(5)
C24 C25 C26 C30 0.7(5)
C30 C27 C28 O6 176.7(2)
C30 C27 C28 C21 -4.1(4)
O5 C21 C28 O6 3.6(3)
C22 C21 C28 O6 -174.9(2)
O5 C21 C28 C27 -175.7(2)
C22 C21 C28 C27 5.8(4)
C24 C23 C29 C30 -0.4(4)
C24 C23 C29 C22 -179.9(2)
C21 C22 C29 C23 177.9(2)
C21 C22 C29 C30 -1.7(4)
C25 C26 C30 C27 176.1(3)
C25 C26 C30 C29 -3.5(4)
C28 C27 C30 C26 -179.8(2)
C28 C27 C30 C29 -0.3(4)
C23 C29 C30 C26 3.3(4)
C22 C29 C30 C26 -177.1(2)
C23 C29 C30 C27 -176.3(2)
C22 C29 C30 C27 3.3(4)
C32 C33 C34 N1 175.5(3)
C31 C33 C34 N1 -62.6(4)
N1 C35 C36 C37 -48.4(6)
N1 C35 C36 C38 -178.6(4)
C40 C41 C42 N2 -41.8(8)
C39 C41 C42 N2 173.6(4)
N2 C43 C44 C45 143.4(5)
N2 C43 C44 C46 -92.1(4)
C33 C34 N1 C35 -174.4(3)
C36 C35 N1 C34 -68.7(5)
C44 C43 N2 C42 170.0(3)
C41 C42 N2 C43 87.3(4)
C51 C52 N5 N5' -173.9(19)
C51 C52 N5' N5 176.2(11)
C2 C1 O1 Si1 178.5(2)
C8 C1 O1 Si1 -0.4(3)
C7 C8 O2 Si1 -176.8(2)
C1 C8 O2 Si1 3.9(3)
C12 C11 O3 Si1 175.2(2)
C18 C11 O3 Si1 -2.7(3)
C17 C18 O4 Si1 -177.5(2)
C11 C18 O4 Si1 3.4(3)
C22 C21 O5 Si1 177.6(2)
C28 C21 O5 Si1 -0.9(2)
C27 C28 O6 Si1 174.6(2)
C21 C28 O6 Si1 -4.7(2)
C28 O6 Si1 O5 3.49(17)
C28 O6 Si1 O4 -87.44(17)
C28 O6 Si1 O1 97.52(17)
C28 O6 Si1 O3 -175.23(16)
C21 O5 Si1 O6 -1.36(16)
C21 O5 Si1 O4 92.51(17)
C21 O5 Si1 O1 -91.86(17)
C21 O5 Si1 O2 -179.63(16)
C18 O4 Si1 O6 -94.01(18)
C18 O4 Si1 O5 177.09(17)
C18 O4 Si1 O2 89.30(18)
C18 O4 Si1 O3 -4.01(17)
C1 O1 Si1 O6 -174.42(16)
C1 O1 Si1 O5 -85.55(18)
C1 O1 Si1 O2 2.12(17)
C1 O1 Si1 O3 95.45(18)
C8 O2 Si1 O5 90.68(17)
C8 O2 Si1 O4 -178.24(16)
C8 O2 Si1 O1 -3.45(16)
C8 O2 Si1 O3 -90.57(17)
C11 O3 Si1 O6 97.67(18)
C11 O3 Si1 O4 3.78(17)
C11 O3 Si1 O1 -171.76(17)
C11 O3 Si1 O2 -84.00(18)
